data_2105941
loop_
_publ_author_name
'Derollez, Patrick'
'H\'edoux, Alain'
'Guinet, Yannick'
'Dan\`ede, Florence'
'Paccou, Laurent'

_publ_section_title
;
 Structure determination of the crystalline phase of <i>n</i>-butanol by
 powder X-ray diffraction and study of intermolecular associations by
 Raman spectroscopy
;
_journal_coeditor_code PS5021
_journal_issue 2
_journal_name_full 'Acta Crystallographica Section B'
_journal_page_first 195
_journal_page_last 202
_journal_paper_doi 10.1107/S2052519213004843
_journal_volume 69
_journal_year 2013
_chemical_formula_moiety 'C4 H10 O'
_chemical_formula_sum 'C4 H10 O'
_chemical_formula_weight 74.12
_chemical_name_common n-butanol
_space_group_IT_number 1
_symmetry_cell_setting triclinic
_symmetry_space_group_name_Hall 'P 1'
_symmetry_space_group_name_H-M 'P 1'
_cell_angle_alpha 79.0266(10)
_cell_angle_beta 75.7579(9)
_cell_angle_gamma 78.8261(9)
_cell_formula_units_Z 2
_cell_length_a 5.10141(12)
_cell_length_b 5.53079(13)
_cell_length_c 9.0323(2)
_cell_measurement_temperature 110
_cell_volume 239.586(10)
_computing_data_collection SYMPHONIX
_computing_molecular_graphics ORTEP3
_computing_publication_material 'SHELX97 and PARST'
_computing_structure_refinement FULLPROF
_computing_structure_solution FOX
_diffrn_ambient_temperature 110
_diffrn_detector_type 'Inel CPS120'
_diffrn_measurement_device_type 'Inel CPS120'
_diffrn_radiation_type 'Cu K\a~1~'
_diffrn_radiation_wavelength 1.54060
_exptl_absorpt_coefficient_mu 0.559
_exptl_crystal_density_diffrn 1.027
_exptl_crystal_F_000 84.0
_pd_char_colour white
_pd_meas_2theta_range_inc 0.015000
_pd_meas_2theta_range_max 105.83300
_pd_meas_2theta_range_min 0.15500
_pd_meas_number_of_points 7046
_pd_meas_scan_method fixed
_pd_proc_2theta_range_inc 0.015000
_pd_proc_2theta_range_max 105.7846
_pd_proc_2theta_range_min 0.1066
_pd_proc_ls_prof_R_factor 0.036986
_pd_proc_ls_prof_wR_expected 0.017130
_pd_proc_ls_prof_wR_factor 0.050364
_pd_proc_wavelength 1.540560
_pd_spec_mounting '0.7 mm diameter Lindemann capillary'
_pd_spec_mount_mode transmission
_pd_spec_shape cylinder
_refine_diff_density_max 0.02
_refine_diff_density_min -0.05
_refine_diff_density_rms 0.01
_refine_ls_goodness_of_fit_all 2.94
_refine_ls_number_parameters 74
_refine_ls_number_reflns 556
_refine_ls_number_restraints 14
_refine_ls_R_I_factor 0.028879
_cod_data_source_file ps5021sup1.cf
_cod_data_source_block I
_cod_database_code 2105941
_cod_database_fobs_code 2105941
_pd_proc_2theta_fixed 0.15-105.83
_pd_proc_ls_prof_cr_factor 0.080091
_pd_proc_ls_prof_cwr_factor 0.088216
_pd_proc_ls_prof_cwr_expected 0.030005
_pd_proc_ls_prof_chi2 8.6438
_pd_proc_ls_prof_echi2 8.7402
_publcif_info_exptl_table_max_cols 6

loop_
_symmetry_equiv_pos_as_xyz
x,y,z

loop_
_atom_site_label
_atom_site_fract_x
_atom_site_fract_y
_atom_site_fract_z
_atom_site_U_iso_or_equiv
_atom_site_occupancy
_atom_site_adp_type
_atom_site_type_symbol
C1a 0.5029(9) 0.3676(9) 0.8468(5) 0.0189(12) 1.00000 Uiso C
C2a 0.2385(12) 0.4899(9) 0.7975(7) 0.0189(12) 1.00000 Uiso C
C3a 0.2719(9) 0.7250(8) 0.6816(5) 0.0189(15) 1.00000 Uiso C
C4a 0.0165(9) 0.8354(9) 0.6231(6) 0.0189(11) 1.00000 Uiso C
Oa 0.4715(6) 0.1355(5) 0.9488(4) 0.0189(8) 1.00000 Uiso O
H1a 0.6516 0.3331 0.7545 0.025 1.00000 Uiso H
H1a' 0.5637 0.4817 0.9008 0.025 1.00000 Uiso H
H2a 0.1713 0.3675 0.7528 0.025 1.00000 Uiso H
H2a' 0.0983 0.5334 0.8913 0.025 1.00000 Uiso H
H3a 0.4261 0.6889 0.5921 0.025 1.00000 Uiso H
H3a' 0.3208 0.8506 0.7325 0.025 1.00000 Uiso H
H4a 0.0418 0.9933 0.5497 0.025 1.00000 Uiso H
H4a' -0.0356 0.7178 0.5677 0.025 1.00000 Uiso H
H4a" -0.1402 0.8746 0.7108 0.025 1.00000 Uiso H
HOa 0.3366 0.0786 0.9361 0.025 1.00000 Uiso H
C1b 0.9894(9) 0.7666(9) 0.1639(6) 0.0189(13) 1.00000 Uiso C
C2b 0.7372(11) 0.6333(9) 0.2104(6) 0.0189(14) 1.00000 Uiso C
C3b 0.7763(9) 0.4048(7) 0.3304(5) 0.0189(15) 1.00000 Uiso C
C4b 0.5293(9) 0.2656(7) 0.3640(5) 0.0189(12) 1.00000 Uiso C
Ob 0.9668(6) 0.9717(5) 0.0356(3) 0.0189(8) 1.00000 Uiso O
H1b 1.1585 0.6459 0.1321 0.025 1.00000 Uiso H
H1b' 1.0109 0.8356 0.2541 0.025 1.00000 Uiso H
H2b 0.7063 0.5811 0.1167 0.025 1.00000 Uiso H
H2b' 0.5735 0.7524 0.2521 0.025 1.00000 Uiso H
H3b 0.9480 0.2941 0.2891 0.025 1.00000 Uiso H
H3b' 0.7943 0.4566 0.4272 0.025 1.00000 Uiso H
H4b 0.5525 0.1112 0.4407 0.025 1.00000 Uiso H
H4b' 0.5064 0.2171 0.2673 0.025 1.00000 Uiso H
H4b" 0.3560 0.3727 0.4071 0.025 1.00000 Uiso H
HOb 0.7999 1.0373 0.0434 0.025 1.00000 Uiso H

loop_
_atom_type_symbol
_atom_type_scat_Cromer_Mann_a1
_atom_type_scat_Cromer_Mann_b1
_atom_type_scat_Cromer_Mann_a2
_atom_type_scat_Cromer_Mann_b2
_atom_type_scat_Cromer_Mann_a3
_atom_type_scat_Cromer_Mann_b3
_atom_type_scat_Cromer_Mann_a4
_atom_type_scat_Cromer_Mann_b4
_atom_type_scat_Cromer_Mann_c
_atom_type_scat_dispersion_real
_atom_type_scat_dispersion_imag
_atom_type_scat_source
c 2.31000 20.84390 1.02000 10.20750 1.58860 0.56870 0.86500 51.65120 0.21560 0.01700 0.00900 International_Tables_for_Crystallography_Vol.C(1991)_Tables_6.1.1.4_and_6.1.1.5
o 3.04850 13.27710 2.28680 5.70110 1.54630 0.32390 0.86700 32.90890 0.25080 0.04700 0.03200 International_Tables_for_Crystallography_Vol.C(1991)_Tables_6.1.1.4_and_6.1.1.5
h 0.49300 10.51090 0.32291 26.12570 0.14019 3.14236 0.04081 57.79970 0.00304 0.00000 0.00000 International_Tables_for_Crystallography_Vol.C(1991)_Tables_6.1.1.4_and_6.1.1.5

loop_
_geom_angle_atom_site_label_1
_geom_angle_atom_site_label_2
_geom_angle_atom_site_label_3
_geom_angle
_geom_angle_publ_flag
C2a C1a Oa 111.7(4) yes
C2a C1a H1a 110.4 no
C2a C1a H1a' 110.0 no
Oa C1a H1a 108.3 no
Oa C1a H1a' 108.8 no
H1a C1a H1a' 107.5 no
C1a C2a C3a 112.5(4) yes
C1a C2a H2a 109.0 no
C1a C2a H2a' 108.4 no
C3a C2a H2a 110.0 no
C3a C2a H2a' 108.7 no
H2a C2a H2a' 108.0 no
C2a C3a C4a 112.6(4) yes
C2a C3a H3a 109.9 no
C2a C3a H3a' 108.5 no
C4a C3a H3a 109.2 no
C4a C3a H3a' 108.9 no
H3a C3a H3a' 107.7 no
C3a C4a H4a 111.1 no
C3a C4a H4a' 111.4 no
C3a C4a H4a" 110.5 no
H4a C4a H4a' 107.8 no
H4a C4a H4a" 108.0 no
H4a' C4a H4a" 107.9 no
C1a Oa HOa 109.6 no
C2b C1b Ob 111.7(4) yes
C2b C1b H1b 110.1 no
C2b C1b H1b' 109.8 no
Ob C1b H1b 108.7 no
Ob C1b H1b' 108.7 no
H1b C1b H1b' 107.7 no
C1b C2b C3b 111.2(4) yes
C1b C2b H2b 109.1 no
C1b C2b H2b' 108.9 no
C3b C2b H2b 109.1 no
C3b C2b H2b' 110.0 no
H2b C2b H2b' 108.5 no
C2b C3b C4b 109.4(4) yes
C2b C3b H3b 108.7 no
C2b C3b H3b' 109.6 no
C4b C3b H3b 110.0 no
C4b C3b H3b' 110.5 no
H3b C3b H3b' 109.0 no
C3b C4b H4b 111.0 no
C3b C4b H4b' 110.8 no
C3b C4b H4b" 111.1 no
H4b C4b H4b' 108.4 no
H4b C4b H4b" 107.8 no
H4b' C4b H4b" 107.7 no
C1b Ob HOb 109.1 no

loop_
_geom_bond_atom_site_label_1
_geom_bond_atom_site_label_2
_geom_bond_distance
_geom_bond_publ_flag
C1a C2a 1.518(8) yes
C1a Oa 1.442(6) yes
C1a H1a 1.000 no
C1a H1a' 1.000 no
C2a C3a 1.515(6) yes
C2a H2a 1.000 no
C2a H2a' 1.000 no
C3a C4a 1.503(7) yes
C3a H3a 1.000 no
C3a H3a' 1.000 no
C4a H4a 1.000 no
C4a H4a' 1.000 no
C4a H4a" 1.000 no
Oa HOa 0.850 no
C1b C2b 1.536(7) yes
C1b Ob 1.469(5) yes
C1b H1b 1.000 no
C1b H1b' 1.000 no
C2b C3b 1.516(6) yes
C2b H2b 1.000 no
C2b H2b' 1.000 no
C3b C4b 1.540(7) yes
C3b H3b 1.000 no
C3b H3b' 1.000 no
C4b H4b 1.000 no
C4b H4b' 1.000 no
C4b H4b" 1.000 no
Ob HOb 0.850 no

loop_
_geom_hbond_atom_site_label_D
_geom_hbond_atom_site_label_H
_geom_hbond_atom_site_label_A
_geom_hbond_site_symmetry_A
_geom_hbond_distance_DH
_geom_hbond_distance_HA
_geom_hbond_distance_DA
_geom_hbond_angle_DHA
_geom_hbond_publ_flag
C2a H2a' Ob 1_456 1.000 2.858 3.596(6) 131.2 no
Oa HOa Ob 1_446 0.850 2.028 2.776(4) 146.3 no
Ob HOb Oa 1_564 0.850 2.002 2.764(4) 148.7 no

loop_
_geom_torsion_atom_site_label_1
_geom_torsion_atom_site_label_2
_geom_torsion_atom_site_label_3
_geom_torsion_atom_site_label_4
_geom_torsion
_geom_torsion_publ_flag
Oa C1a C2a C3a -176.1(4) yes
C1a C2a C3a C4a 175.5(4) yes
Ob C1b C2b C3b 173.7(4) yes
C1b C2b C3b C4b -175.5(4) yes

loop_
_publcif_info_datablock.id
_publcif_info_datablock.publ_exptl
_publcif_info_datablock.publ_geom
_publcif_info_datablock.structure
global ? ? ?
I y y y
